data_7242596
loop_
_publ_author_name
'Wu, Yun-Long'
'Yang, Rong-Rong'
'Yang, Guo-Ping'
'Yan, Yang-Tian'
'Su, Xiao-Lei'
'He, Xin-Hai'
'Song, Yan-Yan'
'Ma, Zheng-Sheng'
'Wang, Yao-Yu'

_publ_section_title
;
 A new porous Co(ii)-metal--organic framework for high sorption
 selectivity and affinity to CO2 and efficient catalytic oxidation of
 benzyl alcohols to benzaldehydes
;
_journal_issue 20
_journal_name_full CrystEngComm
_journal_page_first 3717
_journal_page_last 3723
_journal_paper_doi 10.1039/D1CE00250C
_journal_volume 23
_journal_year 2021
_chemical_formula_moiety '0.5(C84 H44 Co6 N4 O36), 2(C3 H7 N O), 2(C2 H8 N)'
_chemical_formula_sum 'C52 H52 Co3 N6 O20'
_chemical_formula_weight 1257.78
_space_group_crystal_system monoclinic
_space_group_IT_number 14
_space_group_name_Hall '-P 2yn'
_space_group_name_H-M_alt 'P 1 21/n 1'
_atom_sites_solution_hydrogens mixed
_audit_creation_date 2017-03-11
_audit_creation_method
;
Olex2 1.2-beta
(compiled 2016.09.09 svn.r3337 for OlexSys, GUI svn.r5227)
;
_audit_update_record
;
2020-07-26 deposited with the CCDC.	2021-04-05 downloaded from the CCDC.
;
_cell_angle_alpha 90
_cell_angle_beta 90.613(3)
_cell_angle_gamma 90
_cell_formula_units_Z 2
_cell_length_a 13.979(2)
_cell_length_b 12.436(2)
_cell_length_c 16.164(3)
_cell_measurement_reflns_used 3752
_cell_measurement_temperature 100
_cell_measurement_theta_max 28.275
_cell_measurement_theta_min 2.521
_cell_volume 2809.8(8)
_computing_cell_refinement 'SAINT V8.18C (?, 2016)'
_computing_data_reduction 'SAINT V8.18C (?, 2016)'
_computing_molecular_graphics 'Olex2 (Dolomanov et al., 2009)'
_computing_publication_material 'Olex2 (Dolomanov et al., 2009)'
_computing_structure_refinement 'ShelXL (Sheldrick, 2015)'
_diffrn_ambient_temperature 100
_diffrn_measured_fraction_theta_full 0.990
_diffrn_measured_fraction_theta_max 0.991
_diffrn_measurement_device_type 'Bruker P4'
_diffrn_radiation_type MoK\a
_diffrn_radiation_wavelength 0.71073
_diffrn_reflns_av_R_equivalents 0.0463
_diffrn_reflns_av_unetI/netI 0.0594
_diffrn_reflns_Laue_measured_fraction_full 0.990
_diffrn_reflns_Laue_measured_fraction_max 0.991
_diffrn_reflns_limit_h_max 17
_diffrn_reflns_limit_h_min -17
_diffrn_reflns_limit_k_max 11
_diffrn_reflns_limit_k_min -15
_diffrn_reflns_limit_l_max 17
_diffrn_reflns_limit_l_min -20
_diffrn_reflns_number 15219
_diffrn_reflns_point_group_measured_fraction_full 0.990
_diffrn_reflns_point_group_measured_fraction_max 0.991
_diffrn_reflns_theta_full 25.242
_diffrn_reflns_theta_max 26.369
_diffrn_reflns_theta_min 1.916
_exptl_absorpt_coefficient_mu 0.956
_exptl_absorpt_correction_T_max 0.7457
_exptl_absorpt_correction_T_min 0.6747
_exptl_absorpt_correction_type multi-scan
_exptl_absorpt_process_details
;
SADABS-2008/1 (Bruker,2008) was used for absorption correction.
wR2(int) was 0.0652 before and 0.0542 after correction.
The Ratio of minimum to maximum transmission is 0.9048.
The \l/2 correction factor is 0.0015.
;
_exptl_crystal_colour colourless
_exptl_crystal_colour_primary colourless
_exptl_crystal_density_diffrn 1.487
_exptl_crystal_description block
_exptl_crystal_F_000 1294
_refine_diff_density_max 0.880
_refine_diff_density_min -0.741
_refine_diff_density_rms 0.119
_refine_ls_extinction_method none
_refine_ls_goodness_of_fit_ref 1.060
_refine_ls_hydrogen_treatment mixed
_refine_ls_matrix_type full
_refine_ls_number_parameters 377
_refine_ls_number_reflns 5710
_refine_ls_number_restraints 83
_refine_ls_restrained_S_all 1.105
_refine_ls_R_factor_all 0.0658
_refine_ls_R_factor_gt 0.0478
_refine_ls_shift/su_max 0.000
_refine_ls_shift/su_mean 0.000
_refine_ls_structure_factor_coef Fsqd
_refine_ls_weighting_details 'w=1/[\s^2^(Fo^2^)+(0.0759P)^2^+2.1826P] where P=(Fo^2^+2Fc^2^)/3'
_refine_ls_weighting_scheme calc
_refine_ls_wR_factor_gt 0.1333
_refine_ls_wR_factor_ref 0.1447
_reflns_Friedel_coverage 0.000
_reflns_number_gt 4383
_reflns_number_total 5710
_reflns_threshold_expression 'I > 2\s(I)'
_cod_data_source_file d1ce00250c2.cif
_cod_data_source_block 1_sq
_cod_depositor_comments 'Adding full bibliography for 7242596.cif.'
_cod_database_code 7242596
_shelx_space_group_comment
;
The symmetry employed for this shelxl refinement is uniquely defined
by the following loop, which should always be used as a source of
symmetry information in preference to the above space-group names.
They are only intended as comments.
;
_olex2_refinement_description
;
1. Fixed Uiso
 At 1.2 times of:
  All C(H) groups, All N(H,H) groups
 At 1.5 times of:
  All C(H,H,H) groups, All O(H,H) groups
2. Restrained distances
 H4B-O4 = O4-H4A
 0.82 with sigma of 0.02
3. Uiso/Uaniso restraints and constraints
Uanis(C22) \\sim Ueq, Uanis(O10) \\sim Ueq, Uanis(N2) \\sim Ueq, Uanis(C23)
\\sim Ueq, Uanis(C24) \\sim Ueq, Uanis(C26) \\sim Ueq, Uanis(N3) \\sim Ueq,
Uanis(C25) \\sim Ueq: with sigma of 0.01 and sigma for terminal atoms of 0.02
4. Rigid body (RIGU) restrains
 O10, N2, C22, C23, C24, N3, C25, C26
 with sigma for 1-2 distances of 0.004 and sigma for 1-3 distances of 0.004
5.a Secondary CH2 refined with riding coordinates:
 N3(H3A,H3B)
5.b Aromatic/amide H refined with riding coordinates:
 C3(H3), C8(H8), C11(H11), C12(H12), C15(H15), C16(H16), C19(H19), C20(H20),
 C21(H21), C22(H22)
5.c Idealised Me refined as rotating group:
 C23(H23A,H23B,H23C), C24(H24A,H24B,H24C), C25(H25A,H25B,H25C), C26(H26A,H26B,
 H26C)
;
_shelx_shelxl_version_number 2014/7
_olex2_submission_special_instructions 'No special instructions were received'

loop_
_space_group_symop_operation_xyz
'x, y, z'
'-x+1/2, y+1/2, -z+1/2'
'-x, -y, -z'
'x-1/2, -y-1/2, z-1/2'

loop_
_atom_site_label
_atom_site_type_symbol
_atom_site_fract_x
_atom_site_fract_y
_atom_site_fract_z
_atom_site_U_iso_or_equiv
_atom_site_adp_type
_atom_site_occupancy
_atom_site_site_symmetry_order
_atom_site_calc_flag
_atom_site_refinement_flags_posn
_atom_site_refinement_flags_adp
_atom_site_refinement_flags_occupancy
_atom_site_disorder_assembly
_atom_site_disorder_group
Co1 Co 0.5000 1.0000 1.0000 0.01191(16) Uani 1 2 d S T P . .
Co2 Co 0.74688(3) 0.48768(3) 0.50503(3) 0.01135(14) Uani 1 1 d . . . . .
O1 O 0.54578(17) 0.9709(2) 0.88374(14) 0.0208(5) Uani 1 1 d . . . . .
O2 O 0.69666(17) 0.9101(2) 0.88672(15) 0.0217(6) Uani 1 1 d . . . . .
O3 O 0.68682(17) 0.59940(19) 0.58417(15) 0.0228(6) Uani 1 1 d . . . . .
O4 O 0.86934(16) 0.59057(19) 0.48658(15) 0.0158(5) Uani 1 1 d D . . . .
H4A H 0.861(3) 0.619(3) 0.4418(16) 0.024 Uiso 1 1 d DR . . . .
H4B H 0.860(3) 0.634(3) 0.5245(19) 0.024 Uiso 1 1 d DR . . . .
O5 O 0.68773(17) 0.5708(2) 0.39871(15) 0.0213(5) Uani 1 1 d . . . . .
O6 O 0.79803(18) 0.6849(2) 0.35465(17) 0.0325(7) Uani 1 1 d . . . . .
O7 O 0.71156(17) 0.8750(2) 0.08338(15) 0.0221(6) Uani 1 1 d . . . . .
O8 O 0.56112(16) 0.85730(19) 0.03850(14) 0.0186(5) Uani 1 1 d . . . . .
O9 O 0.79308(19) 0.7302(2) 0.5999(2) 0.0388(8) Uani 1 1 d . . . . .
N1 N 0.38403(19) 0.5941(2) 0.48643(17) 0.0151(6) Uani 1 1 d . . . . .
C1 C 0.6147(2) 0.9196(3) 0.8547(2) 0.0160(7) Uani 1 1 d . . . . .
C2 C 0.5929(2) 0.8637(3) 0.7739(2) 0.0203(7) Uani 1 1 d . . . . .
C3 C 0.6614(2) 0.8096(3) 0.7272(2) 0.0188(7) Uani 1 1 d . . . . .
H3 H 0.7263 0.8107 0.7452 0.023 Uiso 1 1 calc R . . . .
C4 C 0.6373(2) 0.7540(3) 0.6552(2) 0.0175(7) Uani 1 1 d . . . . .
C5 C 0.7131(2) 0.6900(3) 0.6092(2) 0.0178(7) Uani 1 1 d . . . . .
C6 C 0.7144(2) 0.6479(3) 0.3556(2) 0.0172(7) Uani 1 1 d . . . . .
C7 C 0.6398(2) 0.6997(3) 0.2997(2) 0.0170(7) Uani 1 1 d . . . . .
C8 C 0.6685(2) 0.7447(3) 0.2246(2) 0.0178(7) Uani 1 1 d . . . . .
H8 H 0.7346 0.7490 0.2119 0.021 Uiso 1 1 calc R . . . .
C9 C 0.6003(2) 0.7833(3) 0.1682(2) 0.0181(7) Uani 1 1 d . . . . .
C10 C 0.6271(2) 0.8421(3) 0.0902(2) 0.0146(7) Uani 1 1 d . . . . .
C11 C 0.5041(3) 0.7741(3) 0.1865(2) 0.0272(9) Uani 1 1 d . . . . .
H11 H 0.4573 0.7963 0.1471 0.033 Uiso 1 1 calc R . . . .
C12 C 0.4760(2) 0.7331(3) 0.2615(2) 0.0273(9) Uani 1 1 d . . . . .
H12 H 0.4098 0.7286 0.2736 0.033 Uiso 1 1 calc R . . . .
C13 C 0.5431(2) 0.6980(3) 0.3200(2) 0.0166(7) Uani 1 1 d . . . . .
C14 C 0.5071(2) 0.6718(3) 0.4039(2) 0.0166(7) Uani 1 1 d . . . . .
C15 C 0.4258(2) 0.6100(3) 0.41306(19) 0.0153(7) Uani 1 1 d . . . . .
H15 H 0.3983 0.5772 0.3653 0.018 Uiso 1 1 calc R . . . .
C16 C 0.4246(2) 0.6390(3) 0.5534(2) 0.0173(7) Uani 1 1 d . . . . .
H16 H 0.3956 0.6273 0.6055 0.021 Uiso 1 1 calc R . . . .
C17 C 0.5063(2) 0.7014(3) 0.5509(2) 0.0173(7) Uani 1 1 d . . . . .
C18 C 0.5412(2) 0.7555(3) 0.6276(2) 0.0191(7) Uani 1 1 d . . . . .
C19 C 0.4744(3) 0.8126(3) 0.6725(2) 0.0313(9) Uani 1 1 d . . . . .
H19 H 0.4100 0.8154 0.6532 0.038 Uiso 1 1 calc R . . . .
C20 C 0.4991(3) 0.8662(3) 0.7454(2) 0.0306(9) Uani 1 1 d . . . . .
H20 H 0.4519 0.9043 0.7754 0.037 Uiso 1 1 calc R . . . .
C21 C 0.5477(2) 0.7181(3) 0.4741(2) 0.0164(7) Uani 1 1 d . . . . .
H21 H 0.6036 0.7610 0.4696 0.020 Uiso 1 1 calc R . . . .
O10 O 0.7843(13) 0.9859(10) 0.4731(9) 0.277(6) Uani 1 1 d . U . . .
N2 N 0.7501(8) 1.0624(8) 0.5907(8) 0.160(3) Uani 1 1 d . U . . .
C22 C 0.7871(12) 0.9754(12) 0.5522(11) 0.188(5) Uani 1 1 d . U . . .
H22 H 0.8121 0.9141 0.5802 0.225 Uiso 1 1 calc R . . . .
C23 C 0.7572(14) 1.0544(12) 0.6834(10) 0.219(6) Uani 1 1 d . U . . .
H23A H 0.7433 0.9805 0.7006 0.329 Uiso 1 1 calc GR . . . .
H23B H 0.7109 1.1035 0.7084 0.329 Uiso 1 1 calc GR . . . .
H23C H 0.8220 1.0740 0.7016 0.329 Uiso 1 1 calc GR . . . .
C24 C 0.7408(12) 1.1629(10) 0.5585(11) 0.214(6) Uani 1 1 d . U . . .
H24A H 0.7879 1.2108 0.5846 0.320 Uiso 1 1 calc GR . . . .
H24B H 0.6762 1.1899 0.5691 0.320 Uiso 1 1 calc GR . . . .
H24C H 0.7515 1.1604 0.4988 0.320 Uiso 1 1 calc GR . . . .
N3 N 0.8810(6) 0.8819(5) 0.3643(4) 0.102(2) Uani 1 1 d . U . . .
H3A H 0.8508 0.8207 0.3475 0.123 Uiso 1 1 calc R . . . .
H3B H 0.8388 0.9212 0.3942 0.123 Uiso 1 1 calc R . . . .
C25 C 0.9072(9) 0.9394(7) 0.2963(6) 0.140(4) Uani 1 1 d . U . . .
H25A H 0.8538 0.9417 0.2566 0.209 Uiso 1 1 calc GR . . . .
H25B H 0.9625 0.9051 0.2706 0.209 Uiso 1 1 calc GR . . . .
H25C H 0.9241 1.0128 0.3130 0.209 Uiso 1 1 calc GR . . . .
C26 C 0.9716(10) 0.8500(9) 0.4230(9) 0.191(6) Uani 1 1 d . U . . .
H26A H 1.0082 0.7924 0.3967 0.287 Uiso 1 1 calc GR . . . .
H26B H 0.9485 0.8253 0.4768 0.287 Uiso 1 1 calc GR . . . .
H26C H 1.0127 0.9131 0.4309 0.287 Uiso 1 1 calc GR . . . .

loop_
_atom_site_aniso_label
_atom_site_aniso_U_11
_atom_site_aniso_U_22
_atom_site_aniso_U_33
_atom_site_aniso_U_23
_atom_site_aniso_U_13
_atom_site_aniso_U_12
Co1 0.0109(3) 0.0170(3) 0.0078(3) -0.0015(2) -0.0010(2) 0.0018(2)
Co2 0.0099(2) 0.0155(2) 0.0086(2) -0.00033(17) -0.00012(16) -0.00084(16)
O1 0.0223(13) 0.0290(14) 0.0110(12) -0.0046(10) -0.0002(10) 0.0074(11)
O2 0.0175(13) 0.0323(14) 0.0154(12) -0.0090(10) -0.0022(10) 0.0000(10)
O3 0.0227(13) 0.0220(13) 0.0239(14) -0.0079(11) 0.0042(10) 0.0005(10)
O4 0.0145(12) 0.0188(12) 0.0140(12) 0.0015(9) -0.0025(9) 0.0022(10)
O5 0.0203(13) 0.0257(13) 0.0179(12) 0.0093(10) -0.0042(10) 0.0006(10)
O6 0.0144(13) 0.0511(18) 0.0318(15) 0.0232(13) -0.0063(11) -0.0061(12)
O7 0.0162(13) 0.0325(14) 0.0174(12) 0.0113(11) -0.0006(10) -0.0048(10)
O8 0.0166(12) 0.0224(13) 0.0167(12) 0.0067(10) -0.0024(10) 0.0025(10)
O9 0.0169(14) 0.0418(17) 0.058(2) -0.0311(15) 0.0082(13) -0.0045(12)
N1 0.0142(14) 0.0189(14) 0.0121(13) -0.0018(11) -0.0021(11) -0.0022(11)
C1 0.0193(17) 0.0188(17) 0.0099(15) -0.0015(13) 0.0007(13) -0.0009(13)
C2 0.0184(18) 0.0274(19) 0.0152(17) -0.0074(14) -0.0003(13) -0.0007(14)
C3 0.0113(16) 0.0248(18) 0.0203(18) -0.0086(14) -0.0035(13) -0.0010(13)
C4 0.0153(17) 0.0239(18) 0.0133(16) -0.0034(14) 0.0004(13) -0.0027(14)
C5 0.0163(17) 0.0231(18) 0.0139(16) -0.0073(14) -0.0056(13) 0.0023(14)
C6 0.0142(17) 0.0237(18) 0.0137(16) 0.0047(14) -0.0009(13) 0.0007(13)
C7 0.0147(17) 0.0228(18) 0.0135(16) 0.0037(13) -0.0041(13) -0.0005(13)
C8 0.0129(16) 0.0247(18) 0.0158(17) 0.0082(14) 0.0006(13) -0.0013(13)
C9 0.0152(17) 0.0241(18) 0.0151(17) 0.0054(14) 0.0010(13) -0.0013(13)
C10 0.0152(17) 0.0154(16) 0.0132(16) 0.0033(13) 0.0009(13) 0.0012(13)
C11 0.0139(17) 0.048(2) 0.0197(19) 0.0161(17) -0.0050(14) -0.0020(16)
C12 0.0092(17) 0.047(2) 0.026(2) 0.0124(18) 0.0008(14) -0.0004(16)
C13 0.0170(17) 0.0211(17) 0.0118(16) 0.0033(13) -0.0005(13) -0.0026(13)
C14 0.0155(17) 0.0218(17) 0.0123(16) 0.0014(13) -0.0008(13) 0.0013(13)
C15 0.0163(17) 0.0217(17) 0.0080(15) -0.0005(13) 0.0010(12) -0.0027(13)
C16 0.0159(17) 0.0280(19) 0.0079(15) -0.0037(13) 0.0006(12) -0.0008(14)
C17 0.0131(17) 0.0233(18) 0.0156(17) -0.0058(14) -0.0015(13) -0.0007(13)
C18 0.0149(17) 0.0286(19) 0.0139(16) -0.0071(14) -0.0013(13) -0.0012(14)
C19 0.0161(18) 0.051(3) 0.027(2) -0.0187(19) -0.0057(15) 0.0038(17)
C20 0.0167(19) 0.050(3) 0.025(2) -0.0208(18) 0.0003(15) 0.0054(17)
C21 0.0105(16) 0.0209(17) 0.0178(17) -0.0012(14) 0.0008(13) -0.0038(13)
O10 0.423(16) 0.219(10) 0.189(8) -0.034(7) 0.042(9) 0.068(10)
N2 0.214(8) 0.096(5) 0.173(6) -0.009(5) 0.045(6) -0.002(5)
C22 0.238(10) 0.138(7) 0.188(8) -0.026(6) 0.015(7) 0.016(7)
C23 0.302(15) 0.166(10) 0.190(8) -0.020(7) 0.033(8) -0.035(10)
C24 0.271(14) 0.116(7) 0.253(12) 0.015(7) -0.022(10) 0.005(8)
N3 0.152(5) 0.055(3) 0.101(4) -0.010(3) 0.018(4) -0.034(3)
C25 0.228(11) 0.069(5) 0.122(6) 0.004(5) 0.029(6) -0.034(6)
C26 0.205(10) 0.122(8) 0.245(11) -0.011(8) -0.077(9) -0.046(7)

loop_
_atom_type_symbol
_atom_type_description
_atom_type_scat_dispersion_real
_atom_type_scat_dispersion_imag
_atom_type_scat_source
C C 0.0030 0.0020 'International Tables Vol C Tables 4.2.6.8 and 6.1.1.4'
H H 0.0000 0.0000 'International Tables Vol C Tables 4.2.6.8 and 6.1.1.4'
Co Co 0.3490 0.9720 'International Tables Vol C Tables 4.2.6.8 and 6.1.1.4'
N N 0.0060 0.0030 'International Tables Vol C Tables 4.2.6.8 and 6.1.1.4'
O O 0.0110 0.0060 'International Tables Vol C Tables 4.2.6.8 and 6.1.1.4'

loop_
_geom_angle_atom_site_label_1
_geom_angle_atom_site_label_2
_geom_angle_atom_site_label_3
_geom_angle
_geom_angle_site_symmetry_1
_geom_angle_site_symmetry_3
_geom_angle_publ_flag
O1 Co1 O1 180.0 3_677 . ?
O1 Co1 O4 84.89(10) . 2_656 ?
O1 Co1 O4 95.11(10) . 4_576 ?
O1 Co1 O4 95.11(10) 3_677 2_656 ?
O1 Co1 O4 84.89(10) 3_677 4_576 ?
O1 Co1 O8 89.54(10) 3_677 3_676 ?
O1 Co1 O8 90.46(10) 3_677 1_556 ?
O1 Co1 O8 89.54(10) . 1_556 ?
O1 Co1 O8 90.46(10) . 3_676 ?
O4 Co1 O4 180.0 2_656 4_576 ?
O8 Co1 O4 85.91(9) 1_556 4_576 ?
O8 Co1 O4 85.91(9) 3_676 2_656 ?
O8 Co1 O4 94.09(9) 1_556 2_656 ?
O8 Co1 O4 94.09(9) 3_676 4_576 ?
O8 Co1 O8 180.00(12) 3_676 1_556 ?
O2 Co2 O4 95.39(9) 2_646 . ?
O2 Co2 O5 177.81(10) 2_646 . ?
O3 Co2 O2 86.90(10) . 2_646 ?
O3 Co2 O4 90.86(9) . . ?
O3 Co2 O5 90.92(10) . . ?
O3 Co2 O7 171.80(9) . 2_645 ?
O3 Co2 N1 85.71(10) . 3_666 ?
O4 Co2 O5 84.49(9) . . ?
O7 Co2 O2 98.86(10) 2_645 2_646 ?
O7 Co2 O4 94.38(10) 2_645 . ?
O7 Co2 O5 83.33(10) 2_645 . ?
O7 Co2 N1 88.21(10) 2_645 3_666 ?
N1 Co2 O2 92.40(10) 3_666 2_646 ?
N1 Co2 O4 171.31(9) 3_666 . ?
N1 Co2 O5 87.58(10) 3_666 . ?
C1 O1 Co1 133.8(2) . . ?
C1 O2 Co2 128.3(2) . 2_656 ?
C5 O3 Co2 133.2(2) . . ?
Co1 O4 Co2 110.40(10) 2_646 . ?
Co1 O4 H4A 116(3) 2_646 . ?
Co1 O4 H4B 114(3) 2_646 . ?
Co2 O4 H4A 106(3) . . ?
Co2 O4 H4B 99(3) . . ?
H4A O4 H4B 111(4) . . ?
C6 O5 Co2 134.4(2) . . ?
C10 O7 Co2 123.2(2) . 2_655 ?
C10 O8 Co1 129.1(2) . 1_554 ?
C15 N1 Co2 121.1(2) . 3_666 ?
C16 N1 Co2 120.7(2) . 3_666 ?
C16 N1 C15 117.9(3) . . ?
O1 C1 O2 126.6(3) . . ?
O1 C1 C2 114.2(3) . . ?
O2 C1 C2 119.2(3) . . ?
C3 C2 C1 123.8(3) . . ?
C20 C2 C1 117.4(3) . . ?
C20 C2 C3 118.9(3) . . ?
C2 C3 H3 119.0 . . ?
C4 C3 C2 121.9(3) . . ?
C4 C3 H3 119.0 . . ?
C3 C4 C5 120.2(3) . . ?
C3 C4 C18 118.7(3) . . ?
C18 C4 C5 121.1(3) . . ?
O3 C5 C4 115.1(3) . . ?
O9 C5 O3 126.0(3) . . ?
O9 C5 C4 118.9(3) . . ?
O5 C6 O6 124.9(3) . . ?
O5 C6 C7 117.0(3) . . ?
O6 C6 C7 118.1(3) . . ?
C8 C7 C6 119.1(3) . . ?
C13 C7 C6 121.0(3) . . ?
C13 C7 C8 119.9(3) . . ?
C7 C8 H8 119.9 . . ?
C9 C8 C7 120.2(3) . . ?
C9 C8 H8 119.9 . . ?
C8 C9 C10 122.6(3) . . ?
C11 C9 C8 119.3(3) . . ?
C11 C9 C10 118.0(3) . . ?
O7 C10 C9 118.3(3) . . ?
O8 C10 O7 125.3(3) . . ?
O8 C10 C9 116.3(3) . . ?
C9 C11 H11 119.8 . . ?
C12 C11 C9 120.4(3) . . ?
C12 C11 H11 119.8 . . ?
C11 C12 H12 119.4 . . ?
C11 C12 C13 121.1(3) . . ?
C13 C12 H12 119.4 . . ?
C7 C13 C12 118.8(3) . . ?
C7 C13 C14 123.8(3) . . ?
C12 C13 C14 117.0(3) . . ?
C15 C14 C13 120.4(3) . . ?
C15 C14 C21 118.2(3) . . ?
C21 C14 C13 121.0(3) . . ?
N1 C15 C14 122.9(3) . . ?
N1 C15 H15 118.6 . . ?
C14 C15 H15 118.6 . . ?
N1 C16 H16 118.2 . . ?
N1 C16 C17 123.6(3) . . ?
C17 C16 H16 118.2 . . ?
C16 C17 C18 119.5(3) . . ?
C16 C17 C21 117.4(3) . . ?
C21 C17 C18 122.8(3) . . ?
C4 C18 C17 124.1(3) . . ?
C19 C18 C4 119.0(3) . . ?
C19 C18 C17 116.9(3) . . ?
C18 C19 H19 119.1 . . ?
C18 C19 C20 121.7(3) . . ?
C20 C19 H19 119.1 . . ?
C2 C20 C19 119.7(3) . . ?
C2 C20 H20 120.1 . . ?
C19 C20 H20 120.1 . . ?
C14 C21 C17 119.9(3) . . ?
C14 C21 H21 120.1 . . ?
C17 C21 H21 120.1 . . ?
C22 N2 C23 112.6(13) . . ?
C22 N2 C24 126.5(14) . . ?
C24 N2 C23 116.6(12) . . ?
O10 C22 N2 111.6(15) . . ?
O10 C22 H22 124.2 . . ?
N2 C22 H22 124.2 . . ?
N2 C23 H23A 109.5 . . ?
N2 C23 H23B 109.5 . . ?
N2 C23 H23C 109.5 . . ?
H23A C23 H23B 109.5 . . ?
H23A C23 H23C 109.5 . . ?
H23B C23 H23C 109.5 . . ?
N2 C24 H24A 109.5 . . ?
N2 C24 H24B 109.5 . . ?
N2 C24 H24C 109.5 . . ?
H24A C24 H24B 109.5 . . ?
H24A C24 H24C 109.5 . . ?
H24B C24 H24C 109.5 . . ?
H3A N3 H3B 107.8 . . ?
C25 N3 H3A 109.1 . . ?
C25 N3 H3B 109.1 . . ?
C25 N3 C26 112.6(9) . . ?
C26 N3 H3A 109.1 . . ?
C26 N3 H3B 109.1 . . ?
N3 C25 H25A 109.5 . . ?
N3 C25 H25B 109.5 . . ?
N3 C25 H25C 109.5 . . ?
H25A C25 H25B 109.5 . . ?
H25A C25 H25C 109.5 . . ?
H25B C25 H25C 109.5 . . ?
N3 C26 H26A 109.5 . . ?
N3 C26 H26B 109.5 . . ?
N3 C26 H26C 109.5 . . ?
H26A C26 H26B 109.5 . . ?
H26A C26 H26C 109.5 . . ?
H26B C26 H26C 109.5 . . ?

loop_
_geom_bond_atom_site_label_1
_geom_bond_atom_site_label_2
_geom_bond_distance
_geom_bond_site_symmetry_2
_geom_bond_publ_flag
Co1 O1 2.024(2) 3_677 ?
Co1 O1 2.024(2) . ?
Co1 O4 2.155(2) 2_656 ?
Co1 O4 2.155(2) 4_576 ?
Co1 O8 2.063(2) 1_556 ?
Co1 O8 2.063(2) 3_676 ?
Co2 O2 2.141(2) 2_646 ?
Co2 O3 2.072(2) . ?
Co2 O4 2.160(2) . ?
Co2 O5 2.162(2) . ?
Co2 O7 2.089(2) 2_645 ?
Co2 N1 2.100(3) 3_666 ?
O1 C1 1.251(4) . ?
O2 Co2 2.141(2) 2_656 ?
O2 C1 1.258(4) . ?
O3 C5 1.251(4) . ?
O4 Co1 2.155(2) 2_646 ?
O4 H4A 0.815(19) . ?
O4 H4B 0.826(19) . ?
O5 C6 1.245(4) . ?
O6 C6 1.257(4) . ?
O7 Co2 2.089(2) 2_655 ?
O7 C10 1.255(4) . ?
O8 Co1 2.063(2) 1_554 ?
O8 C10 1.253(4) . ?
O9 C5 1.236(4) . ?
N1 Co2 2.100(3) 3_666 ?
N1 C15 1.342(4) . ?
N1 C16 1.338(4) . ?
C1 C2 1.508(4) . ?
C2 C3 1.399(5) . ?
C2 C20 1.385(5) . ?
C3 H3 0.9500 . ?
C3 C4 1.392(5) . ?
C4 C5 1.525(5) . ?
C4 C18 1.411(5) . ?
C6 C7 1.516(4) . ?
C7 C8 1.398(5) . ?
C7 C13 1.395(5) . ?
C8 H8 0.9500 . ?
C8 C9 1.397(4) . ?
C9 C10 1.507(5) . ?
C9 C11 1.385(5) . ?
C11 H11 0.9500 . ?
C11 C12 1.376(5) . ?
C12 H12 0.9500 . ?
C12 C13 1.395(5) . ?
C13 C14 1.488(5) . ?
C14 C15 1.381(5) . ?
C14 C21 1.388(5) . ?
C15 H15 0.9500 . ?
C16 H16 0.9500 . ?
C16 C17 1.382(5) . ?
C17 C18 1.487(4) . ?
C17 C21 1.391(5) . ?
C18 C19 1.385(5) . ?
C19 H19 0.9500 . ?
C19 C20 1.395(5) . ?
C20 H20 0.9500 . ?
C21 H21 0.9500 . ?
O10 C22 1.285(18) . ?
N2 C22 1.354(15) . ?
N2 C23 1.504(17) . ?
N2 C24 1.359(14) . ?
C22 H22 0.9500 . ?
C23 H23A 0.9800 . ?
C23 H23B 0.9800 . ?
C23 H23C 0.9800 . ?
C24 H24A 0.9800 . ?
C24 H24B 0.9800 . ?
C24 H24C 0.9800 . ?
N3 H3A 0.9100 . ?
N3 H3B 0.9100 . ?
N3 C25 1.364(10) . ?
N3 C26 1.623(13) . ?
C25 H25A 0.9800 . ?
C25 H25B 0.9800 . ?
C25 H25C 0.9800 . ?
C26 H26A 0.9800 . ?
C26 H26B 0.9800 . ?
C26 H26C 0.9800 . ?

loop_
_geom_hbond_atom_site_label_D
_geom_hbond_atom_site_label_H
_geom_hbond_atom_site_label_A
_geom_hbond_distance_DH
_geom_hbond_distance_HA
_geom_hbond_distance_DA
_geom_hbond_angle_DHA
_geom_hbond_site_symmetry_A
O4 H4A O6 0.815(19) 1.84(2) 2.621(3) 160(4) .
O4 H4B O9 0.826(19) 1.96(2) 2.747(4) 160(4) .
C22 H22 O9 0.95 2.32 3.145(16) 144.3 .
C24 H24A O2 0.98 2.53 3.314(14) 136.9 2_656
N3 H3A O6 0.91 1.85 2.714(6) 158.5 .
N3 H3B O10 0.91 1.70 2.578(14) 162.6 .

loop_
_geom_torsion_atom_site_label_1
_geom_torsion_atom_site_label_2
_geom_torsion_atom_site_label_3
_geom_torsion_atom_site_label_4
_geom_torsion
_geom_torsion_site_symmetry_1
_geom_torsion_site_symmetry_2
_geom_torsion_site_symmetry_3
_geom_torsion_site_symmetry_4
_geom_torsion_publ_flag
Co1 O1 C1 O2 -34.0(5) . . . . ?
Co1 O1 C1 C2 145.1(3) . . . . ?
Co1 O8 C10 O7 -63.2(5) 1_554 . . . ?
Co1 O8 C10 C9 114.1(3) 1_554 . . . ?
Co2 O2 C1 O1 -6.0(5) 2_656 . . . ?
Co2 O2 C1 C2 175.0(2) 2_656 . . . ?
Co2 O3 C5 O9 -10.9(6) . . . . ?
Co2 O3 C5 C4 169.1(2) . . . . ?
Co2 O5 C6 O6 15.9(6) . . . . ?
Co2 O5 C6 C7 -164.7(2) . . . . ?
Co2 O7 C10 O8 12.4(5) 2_655 . . . ?
Co2 O7 C10 C9 -164.8(2) 2_655 . . . ?
Co2 N1 C15 C14 173.8(3) 3_666 . . . ?
Co2 N1 C16 C17 -174.4(3) 3_666 . . . ?
O1 C1 C2 C3 174.4(3) . . . . ?
O1 C1 C2 C20 -6.1(5) . . . . ?
O2 C1 C2 C3 -6.5(5) . . . . ?
O2 C1 C2 C20 173.0(4) . . . . ?
O5 C6 C7 C8 -148.4(3) . . . . ?
O5 C6 C7 C13 28.2(5) . . . . ?
O6 C6 C7 C8 31.0(5) . . . . ?
O6 C6 C7 C13 -152.4(4) . . . . ?
N1 C16 C17 C18 174.8(3) . . . . ?
N1 C16 C17 C21 0.2(5) . . . . ?
C1 C2 C3 C4 176.4(3) . . . . ?
C1 C2 C20 C19 -177.7(4) . . . . ?
C2 C3 C4 C5 -176.0(3) . . . . ?
C2 C3 C4 C18 1.9(5) . . . . ?
C3 C2 C20 C19 1.8(6) . . . . ?
C3 C4 C5 O3 136.9(3) . . . . ?
C3 C4 C5 O9 -43.0(5) . . . . ?
C3 C4 C18 C17 178.7(3) . . . . ?
C3 C4 C18 C19 0.5(5) . . . . ?
C4 C18 C19 C20 -1.8(6) . . . . ?
C5 C4 C18 C17 -3.4(5) . . . . ?
C5 C4 C18 C19 178.4(4) . . . . ?
C6 C7 C8 C9 173.6(3) . . . . ?
C6 C7 C13 C12 -171.1(3) . . . . ?
C6 C7 C13 C14 15.6(5) . . . . ?
C7 C8 C9 C10 174.0(3) . . . . ?
C7 C8 C9 C11 -1.6(5) . . . . ?
C7 C13 C14 C15 -140.4(4) . . . . ?
C7 C13 C14 C21 46.6(5) . . . . ?
C8 C7 C13 C12 5.5(5) . . . . ?
C8 C7 C13 C14 -167.8(3) . . . . ?
C8 C9 C10 O7 -13.6(5) . . . . ?
C8 C9 C10 O8 168.9(3) . . . . ?
C8 C9 C11 C12 3.7(6) . . . . ?
C9 C11 C12 C13 -1.2(6) . . . . ?
C10 C9 C11 C12 -172.1(4) . . . . ?
C11 C9 C10 O7 162.0(3) . . . . ?
C11 C9 C10 O8 -15.5(5) . . . . ?
C11 C12 C13 C7 -3.4(6) . . . . ?
C11 C12 C13 C14 170.3(4) . . . . ?
C12 C13 C14 C15 46.2(5) . . . . ?
C12 C13 C14 C21 -126.7(4) . . . . ?
C13 C7 C8 C9 -3.0(5) . . . . ?
C13 C14 C15 N1 -172.2(3) . . . . ?
C13 C14 C21 C17 173.1(3) . . . . ?
C15 N1 C16 C17 0.7(5) . . . . ?
C15 C14 C21 C17 0.0(5) . . . . ?
C16 N1 C15 C14 -1.3(5) . . . . ?
C16 C17 C18 C4 133.0(4) . . . . ?
C16 C17 C18 C19 -48.7(5) . . . . ?
C16 C17 C21 C14 -0.6(5) . . . . ?
C17 C18 C19 C20 179.9(4) . . . . ?
C18 C4 C5 O3 -41.0(5) . . . . ?
C18 C4 C5 O9 139.0(4) . . . . ?
C18 C17 C21 C14 -174.9(3) . . . . ?
C18 C19 C20 C2 0.6(7) . . . . ?
C20 C2 C3 C4 -3.1(6) . . . . ?
C21 C14 C15 N1 1.0(5) . . . . ?
C21 C17 C18 C4 -52.7(5) . . . . ?
C21 C17 C18 C19 125.5(4) . . . . ?
C23 N2 C22 O10 -177.1(15) . . . . ?
C24 N2 C22 O10 -22(2) . . . . ?
